data_7119902
loop_
_publ_author_name
'Long, J\'er\^ome'
'Shestakov, Boris G.'
'Liu, Dan'
'Chibotaru, Liviu F.'
'Guari, Yannick'
'Cherkasov, Anton V.'
'Fukin, Georgy K.'
'Trifonov, Alexander A.'
'Larionova, Joulia'

_publ_section_title
;
 An organolanthanide(iii) single-molecule magnet with an axial
 crystal-field: influence of the Raman process over the slow relaxation.
;
_journal_issue 34
_journal_name_full 'Chemical communications (Cambridge, England)'
_journal_page_first 4706
_journal_page_last 4709
_journal_paper_doi 10.1039/c7cc02213a
_journal_volume 53
_journal_year 2017
_chemical_formula_moiety 'C52 H72 N4 Tb, C12 H30 Li O6, 0.5(C4 H10 O2), 0.5(C6 H14)'
_chemical_formula_sum 'C69 H114 Li N4 O7 Tb'
_chemical_formula_weight 1277.50
_space_group_crystal_system monoclinic
_space_group_IT_number 14
_space_group_name_Hall '-P 2ybc'
_space_group_name_H-M_alt 'P 1 21/c 1'
_symmetry_space_group_name_Hall '-P 2ybc'
_symmetry_space_group_name_H-M 'P 1 21/c 1'
_atom_sites_solution_hydrogens geom
_atom_sites_solution_primary dual
_atom_sites_solution_secondary difmap
_audit_creation_method SHELXL-2014/7
_audit_update_record
;
2017-03-22 deposited with the CCDC.
2017-04-03 downloaded from the CCDC.
;
_cell_angle_alpha 90
_cell_angle_beta 107.529(3)
_cell_angle_gamma 90
_cell_formula_units_Z 4
_cell_length_a 18.126(3)
_cell_length_b 15.536(3)
_cell_length_c 26.498(5)
_cell_measurement_reflns_used 9916
_cell_measurement_temperature 100(2)
_cell_measurement_theta_max 30.07
_cell_measurement_theta_min 2.14
_cell_volume 7115(2)
_computing_cell_refinement 'Bruker SAINT'
_computing_data_collection 'Bruker APEX2'
_computing_data_reduction 'Bruker SAINT'
_computing_molecular_graphics 'Bruker SHELXTL'
_computing_publication_material 'Bruker SHELXTL'
_computing_structure_refinement SHELXL-2014/7
_computing_structure_solution SHELXT-2014/4
_diffrn_ambient_temperature 100(2)
_diffrn_measured_fraction_theta_full 0.999
_diffrn_measured_fraction_theta_max 0.999
_diffrn_measurement_device_type 'Bruker D8 Quest (CMOS)'
_diffrn_measurement_method '\w scans'
_diffrn_radiation_type MoK\a
_diffrn_radiation_wavelength 0.71073
_diffrn_reflns_av_R_equivalents 0.0815
_diffrn_reflns_av_unetI/netI 0.0617
_diffrn_reflns_Laue_measured_fraction_full 0.999
_diffrn_reflns_Laue_measured_fraction_max 0.999
_diffrn_reflns_limit_h_max 21
_diffrn_reflns_limit_h_min -21
_diffrn_reflns_limit_k_max 18
_diffrn_reflns_limit_k_min -18
_diffrn_reflns_limit_l_max 31
_diffrn_reflns_limit_l_min -31
_diffrn_reflns_number 58095
_diffrn_reflns_point_group_measured_fraction_full 0.999
_diffrn_reflns_point_group_measured_fraction_max 0.999
_diffrn_reflns_theta_full 25.025
_diffrn_reflns_theta_max 25.025
_diffrn_reflns_theta_min 1.539
_diffrn_source 'microfocus tube'
_exptl_absorpt_coefficient_mu 1.044
_exptl_absorpt_correction_T_max 0.823
_exptl_absorpt_correction_T_min 0.587
_exptl_absorpt_correction_type multi-scan
_exptl_absorpt_process_details SADABS-2016/2
_exptl_crystal_colour yellow
_exptl_crystal_density_diffrn 1.193
_exptl_crystal_description prism
_exptl_crystal_F_000 2720
_exptl_crystal_size_max 0.420
_exptl_crystal_size_mid 0.180
_exptl_crystal_size_min 0.160
_refine_diff_density_max 1.580
_refine_diff_density_min -3.226
_refine_diff_density_rms 0.155
_refine_ls_extinction_method none
_refine_ls_goodness_of_fit_ref 1.171
_refine_ls_hydrogen_treatment constr
_refine_ls_matrix_type full
_refine_ls_number_parameters 927
_refine_ls_number_reflns 12571
_refine_ls_number_restraints 537
_refine_ls_restrained_S_all 1.149
_refine_ls_R_factor_all 0.1034
_refine_ls_R_factor_gt 0.0883
_refine_ls_shift/su_max 0.001
_refine_ls_shift/su_mean 0.000
_refine_ls_structure_factor_coef Fsqd
_refine_ls_weighting_details 'w=1/[\s^2^(Fo^2^)+(0.0560P)^2^+145.0000P] where P=(Fo^2^+2Fc^2^)/3'
_refine_ls_weighting_scheme calc
_refine_ls_wR_factor_gt 0.2277
_refine_ls_wR_factor_ref 0.2360
_reflns_Friedel_coverage 0.000
_reflns_number_gt 10543
_reflns_number_total 12571
_reflns_threshold_expression 'I > 2\s(I)'
_cod_data_source_file c7cc02213a2.cif
_cod_data_source_block tbdadli
_cod_depositor_comments 'Adding full bibliography for 7119900--7119903.cif.'
_cod_database_code 7119902
_shelx_shelxl_version_number 2014/7
_shelx_space_group_comment
;
The symmetry employed for this shelxl refinement is uniquely defined
by the following loop, which should always be used as a source of
symmetry information in preference to the above space-group names.
They are only intended as comments.
;
_shelx_estimated_absorpt_t_min 0.668
_shelx_estimated_absorpt_t_max 0.851

loop_
_space_group_symop_operation_xyz
'x, y, z'
'-x, y+1/2, -z+1/2'
'-x, -y, -z'
'x, -y-1/2, z-1/2'

loop_
_atom_site_label
_atom_site_type_symbol
_atom_site_fract_x
_atom_site_fract_y
_atom_site_fract_z
_atom_site_U_iso_or_equiv
_atom_site_adp_type
_atom_site_occupancy
_atom_site_site_symmetry_order
_atom_site_calc_flag
_atom_site_refinement_flags_posn
_atom_site_refinement_flags_adp
_atom_site_refinement_flags_occupancy
_atom_site_disorder_assembly
_atom_site_disorder_group
Tb1 Tb 0.71776(2) 0.77991(2) 0.20477(2) 0.01879(9) Uani 1 1 d . . . . .
N1 N 0.6777(4) 0.8122(4) 0.2753(2) 0.0208(14) Uani 1 1 d . . . . .
N2 N 0.6122(4) 0.6984(4) 0.1832(2) 0.0184(14) Uani 1 1 d . . . . .
N3 N 0.7469(3) 0.8518(4) 0.1394(2) 0.0203(14) Uani 1 1 d . . . . .
N4 N 0.8346(4) 0.7271(5) 0.2165(3) 0.0306(16) Uani 1 1 d . . . . .
C1 C 0.6012(4) 0.8121(5) 0.2445(3) 0.0191(16) Uani 1 1 d . . . . .
H1A H 0.5669 0.8508 0.2539 0.023 Uiso 1 1 calc R U . . .
C2 C 0.5710(4) 0.7601(5) 0.2014(3) 0.0204(17) Uani 1 1 d . . . . .
H2A H 0.5178 0.7668 0.1826 0.024 Uiso 1 1 calc R U . . .
C3 C 0.6935(4) 0.8411(5) 0.3271(3) 0.0227(17) Uani 1 1 d . . . . .
C4 C 0.6554(5) 0.8078(5) 0.3615(3) 0.0249(18) Uani 1 1 d . . . . .
C5 C 0.6725(5) 0.8398(6) 0.4126(3) 0.032(2) Uani 1 1 d . . . . .
H5A H 0.6464 0.8167 0.4357 0.039 Uiso 1 1 calc R U . . .
C6 C 0.7256(5) 0.9033(6) 0.4307(3) 0.034(2) Uani 1 1 d . . . . .
H6A H 0.7357 0.9253 0.4656 0.041 Uiso 1 1 calc R U . . .
C7 C 0.7643(6) 0.9348(7) 0.3973(3) 0.039(2) Uani 1 1 d . . . . .
H7A H 0.8027 0.9777 0.4099 0.047 Uiso 1 1 calc R U . . .
C8 C 0.7491(5) 0.9058(6) 0.3457(3) 0.032(2) Uani 1 1 d . . . . .
C9 C 0.5994(5) 0.7330(5) 0.3463(3) 0.031(2) Uani 1 1 d . . . . .
H9A H 0.6015 0.7104 0.3114 0.038 Uiso 1 1 calc R U . . .
C10 C 0.6213(7) 0.6592(6) 0.3867(4) 0.047(3) Uani 1 1 d . . . . .
H10A H 0.6764 0.6461 0.3944 0.071 Uiso 1 1 calc R U . . .
H10B H 0.5907 0.6080 0.3720 0.071 Uiso 1 1 calc R U . . .
H10C H 0.6105 0.6764 0.4193 0.071 Uiso 1 1 calc R U . . .
C11 C 0.5175(6) 0.7601(6) 0.3399(4) 0.047(3) Uani 1 1 d . . . . .
H11A H 0.5013 0.8028 0.3115 0.070 Uiso 1 1 calc R U . . .
H11B H 0.5143 0.7853 0.3731 0.070 Uiso 1 1 calc R U . . .
H11C H 0.4834 0.7098 0.3309 0.070 Uiso 1 1 calc R U . . .
C12 C 0.7939(6) 0.9446(8) 0.3111(4) 0.059(3) Uani 1 1 d . . . . .
H12A H 0.7711 0.9221 0.2743 0.071 Uiso 1 1 calc R U . . .
C13 C 0.8776(7) 0.9200(8) 0.3294(6) 0.079(4) Uani 1 1 d . . . . .
H13A H 0.8827 0.8581 0.3241 0.118 Uiso 1 1 calc R U . . .
H13B H 0.8994 0.9336 0.3671 0.118 Uiso 1 1 calc R U . . .
H13C H 0.9056 0.9521 0.3091 0.118 Uiso 1 1 calc R U . . .
C14 C 0.7889(8) 1.0436(9) 0.3088(5) 0.076(4) Uani 1 1 d . . . . .
H14A H 0.7358 1.0610 0.2900 0.114 Uiso 1 1 calc R U . . .
H14B H 0.8240 1.0658 0.2900 0.114 Uiso 1 1 calc R U . . .
H14C H 0.8038 1.0668 0.3448 0.114 Uiso 1 1 calc R U . . .
C15 C 0.5668(4) 0.6356(5) 0.1495(3) 0.0225(18) Uani 1 1 d . . . . .
C16 C 0.5206(5) 0.5794(5) 0.1674(3) 0.033(2) Uani 1 1 d . . . . .
C17 C 0.4753(5) 0.5198(6) 0.1332(4) 0.035(2) Uani 1 1 d . . . . .
H17A H 0.4438 0.4815 0.1457 0.042 Uiso 1 1 calc R U . . .
C18 C 0.4748(5) 0.5149(6) 0.0814(4) 0.039(2) Uani 1 1 d . . . . .
H18A H 0.4422 0.4750 0.0577 0.047 Uiso 1 1 calc R U . . .
C19 C 0.5233(7) 0.5697(8) 0.0643(4) 0.061(3) Uani 1 1 d . . . . .
H19A H 0.5246 0.5649 0.0289 0.073 Uiso 1 1 calc R U . . .
C20 C 0.5688(4) 0.6299(5) 0.0963(3) 0.034(2) Uani 1 1 d D . . . .
C21 C 0.5238(7) 0.5766(6) 0.2251(4) 0.055(3) Uani 1 1 d . . . . .
H21A H 0.5552 0.6273 0.2426 0.066 Uiso 1 1 calc R U . . .
C22 C 0.4468(9) 0.5851(11) 0.2335(6) 0.086(3) Uani 1 1 d . U . . .
H22A H 0.4217 0.6379 0.2165 0.129 Uiso 1 1 calc R U . . .
H22B H 0.4531 0.5876 0.2715 0.129 Uiso 1 1 calc R U . . .
H22C H 0.4147 0.5353 0.2180 0.129 Uiso 1 1 calc R U . . .
C23 C 0.5638(8) 0.4997(8) 0.2517(4) 0.069(4) Uani 1 1 d . . . . .
H23A H 0.5669 0.5016 0.2893 0.104 Uiso 1 1 calc R U . . .
H23B H 0.6162 0.4979 0.2483 0.104 Uiso 1 1 calc R U . . .
H23C H 0.5352 0.4483 0.2354 0.104 Uiso 1 1 calc R U . . .
C24 C 0.6116(4) 0.6956(5) 0.0722(3) 0.024(3) Uani 0.642(9) 1 d D . P A 1
H24A H 0.6305 0.7414 0.0997 0.029 Uiso 0.642(9) 1 calc R U P A 1
C25 C 0.5702(7) 0.7425(7) 0.0208(3) 0.037(3) Uani 0.642(9) 1 d D . P A 1
H25A H 0.5250 0.7728 0.0249 0.055 Uiso 0.642(9) 1 calc R U P A 1
H25B H 0.5535 0.7007 -0.0080 0.055 Uiso 0.642(9) 1 calc R U P A 1
H25C H 0.6056 0.7842 0.0127 0.055 Uiso 0.642(9) 1 calc R U P A 1
C26 C 0.6837(5) 0.6517(7) 0.0662(5) 0.041(3) Uani 0.642(9) 1 d D . P A 1
H26A H 0.7191 0.6380 0.1012 0.062 Uiso 0.642(9) 1 calc R U P A 1
H26B H 0.7096 0.6903 0.0476 0.062 Uiso 0.642(9) 1 calc R U P A 1
H26C H 0.6688 0.5985 0.0457 0.062 Uiso 0.642(9) 1 calc R U P A 1
C24' C 0.6423(4) 0.6694(9) 0.0899(3) 0.024(3) Uani 0.358(9) 1 d D . P A 2
H24' H 0.6454 0.7295 0.1040 0.029 Uiso 0.358(9) 1 calc R U P A 2
C25' C 0.6250(11) 0.6768(15) 0.0302(3) 0.037(3) Uani 0.358(9) 1 d D . P A 2
H25D H 0.6317 0.6204 0.0155 0.055 Uiso 0.358(9) 1 calc R U P A 2
H25E H 0.6605 0.7183 0.0221 0.055 Uiso 0.358(9) 1 calc R U P A 2
H25F H 0.5716 0.6963 0.0145 0.055 Uiso 0.358(9) 1 calc R U P A 2
C26' C 0.7217(6) 0.6291(12) 0.1137(6) 0.041(3) Uani 0.358(9) 1 d D . P A 2
H26D H 0.7228 0.5721 0.0980 0.062 Uiso 0.358(9) 1 calc R U P A 2
H26E H 0.7323 0.6232 0.1521 0.062 Uiso 0.358(9) 1 calc R U P A 2
H26F H 0.7612 0.6659 0.1064 0.062 Uiso 0.358(9) 1 calc R U P A 2
C27 C 0.8228(4) 0.8650(5) 0.1698(3) 0.0212(17) Uani 1 1 d . . . . .
H27A H 0.8476 0.9172 0.1656 0.025 Uiso 1 1 calc R U . . .
C28 C 0.8634(4) 0.8060(5) 0.2056(3) 0.0269(19) Uani 1 1 d . . . . .
H28A H 0.9154 0.8197 0.2246 0.032 Uiso 1 1 calc R U . . .
C29 C 0.7216(4) 0.8965(5) 0.0923(3) 0.0240(18) Uani 1 1 d . . . . .
C30 C 0.7618(5) 0.9023(6) 0.0545(3) 0.030(2) Uani 1 1 d . . . . .
C31 C 0.7339(5) 0.9508(8) 0.0098(3) 0.046(3) Uani 1 1 d . . . . .
H31A H 0.7638 0.9570 -0.0139 0.055 Uiso 1 1 calc R U . . .
C32 C 0.6637(5) 0.9906(9) -0.0014(4) 0.052(3) Uani 1 1 d . . . . .
H32A H 0.6448 1.0240 -0.0327 0.062 Uiso 1 1 calc R U . . .
C33 C 0.6205(5) 0.9819(7) 0.0330(3) 0.043(3) Uani 1 1 d . . . . .
H33A H 0.5705 1.0071 0.0243 0.052 Uiso 1 1 calc R U . . .
C34 C 0.6489(5) 0.9369(6) 0.0803(3) 0.029(2) Uani 1 1 d . . . . .
C35 C 0.8368(5) 0.8533(7) 0.0613(4) 0.037(2) Uani 1 1 d . . . . .
H35A H 0.8459 0.8162 0.0934 0.044 Uiso 1 1 calc R U . . .
C36 C 0.9068(5) 0.9129(8) 0.0700(4) 0.048(3) Uani 1 1 d . . . . .
H36A H 0.9144 0.9452 0.1030 0.073 Uiso 1 1 calc R U . . .
H36B H 0.8977 0.9531 0.0403 0.073 Uiso 1 1 calc R U . . .
H36C H 0.9530 0.8784 0.0724 0.073 Uiso 1 1 calc R U . . .
C37 C 0.8317(6) 0.7940(9) 0.0143(5) 0.075(4) Uani 1 1 d . . . . .
H37A H 0.7848 0.7588 0.0069 0.113 Uiso 1 1 calc R U . . .
H37B H 0.8772 0.7565 0.0227 0.113 Uiso 1 1 calc R U . . .
H37C H 0.8298 0.8289 -0.0169 0.113 Uiso 1 1 calc R U . . .
C38 C 0.6024(5) 0.9312(7) 0.1185(3) 0.037(2) Uani 1 1 d . . . . .
H38A H 0.6072 0.8711 0.1327 0.044 Uiso 1 1 calc R U . . .
C39 C 0.6387(6) 0.9941(8) 0.1665(4) 0.052(3) Uani 1 1 d . . . . .
H39A H 0.6945 0.9838 0.1804 0.078 Uiso 1 1 calc R U . . .
H39B H 0.6146 0.9836 0.1945 0.078 Uiso 1 1 calc R U . . .
H39C H 0.6295 1.0539 0.1544 0.078 Uiso 1 1 calc R U . . .
C40 C 0.5198(6) 0.9516(10) 0.0979(4) 0.068(4) Uani 1 1 d . . . . .
H40A H 0.4927 0.9043 0.0753 0.101 Uiso 1 1 calc R U . . .
H40B H 0.5130 1.0048 0.0771 0.101 Uiso 1 1 calc R U . . .
H40C H 0.4984 0.9593 0.1274 0.101 Uiso 1 1 calc R U . . .
C41 C 0.8892(5) 0.6639(6) 0.2371(4) 0.037(2) Uani 1 1 d . . . . .
C42 C 0.9332(6) 0.6283(6) 0.2058(3) 0.070(3) Uani 1 1 d D . . . .
C43 C 0.9883(7) 0.5658(8) 0.2294(6) 0.071(3) Uani 1 1 d . U . . .
H43A H 1.0223 0.5453 0.2110 0.085 Uiso 1 1 calc R U . . .
C44 C 0.9945(6) 0.5324(7) 0.2799(6) 0.068(4) Uani 1 1 d . . . . .
H44A H 1.0332 0.4910 0.2957 0.081 Uiso 1 1 calc R U . . .
C45 C 0.9448(5) 0.5598(6) 0.3057(5) 0.048(3) Uani 1 1 d . . . . .
H45A H 0.9453 0.5324 0.3378 0.057 Uiso 1 1 calc R U . . .
C46 C 0.8931(5) 0.6263(5) 0.2868(4) 0.032(2) Uani 1 1 d . . . . .
C47 C 0.9156(8) 0.6521(6) 0.1468(3) 0.034(3) Uani 0.614(9) 1 d D . P B 1
H47A H 0.8708 0.6929 0.1387 0.041 Uiso 0.614(9) 1 calc R U P B 1
C48 C 0.8915(7) 0.5794(5) 0.1062(4) 0.043(4) Uani 0.614(9) 1 d D . P B 1
H48A H 0.8449 0.5513 0.1096 0.064 Uiso 0.614(9) 1 calc R U P B 1
H48B H 0.9335 0.5371 0.1125 0.064 Uiso 0.614(9) 1 calc R U P B 1
H48C H 0.8809 0.6031 0.0704 0.064 Uiso 0.614(9) 1 calc R U P B 1
C49 C 0.9833(7) 0.7026(7) 0.1367(6) 0.040(3) Uani 0.614(9) 1 d D . P B 1
H49A H 1.0268 0.6635 0.1398 0.060 Uiso 0.614(9) 1 calc R U P B 1
H49B H 0.9995 0.7487 0.1630 0.060 Uiso 0.614(9) 1 calc R U P B 1
H49C H 0.9664 0.7275 0.1011 0.060 Uiso 0.614(9) 1 calc R U P B 1
C47' C 0.9566(6) 0.6860(6) 0.1678(4) 0.034(3) Uani 0.386(9) 1 d D . P B 2
H47' H 0.9149 0.7291 0.1527 0.041 Uiso 0.386(9) 1 calc R U P B 2
C48' C 0.9479(10) 0.6112(7) 0.1297(5) 0.043(4) Uani 0.386(9) 1 d D . P B 2
H48D H 0.9440 0.6332 0.0943 0.064 Uiso 0.386(9) 1 calc R U P B 2
H48E H 0.9010 0.5788 0.1283 0.064 Uiso 0.386(9) 1 calc R U P B 2
H48F H 0.9931 0.5734 0.1417 0.064 Uiso 0.386(9) 1 calc R U P B 2
C49' C 1.0350(6) 0.7290(8) 0.1790(8) 0.040(3) Uani 0.386(9) 1 d D . P B 2
H49D H 1.0443 0.7654 0.2105 0.060 Uiso 0.386(9) 1 calc R U P B 2
H49E H 1.0358 0.7646 0.1486 0.060 Uiso 0.386(9) 1 calc R U P B 2
H49F H 1.0754 0.6849 0.1851 0.060 Uiso 0.386(9) 1 calc R U P B 2
C50 C 0.8414(5) 0.6580(6) 0.3170(3) 0.036(2) Uani 1 1 d . . . . .
H50A H 0.8265 0.7184 0.3051 0.043 Uiso 1 1 calc R U . . .
C51 C 0.7682(6) 0.6059(6) 0.3039(4) 0.047(3) Uani 1 1 d . . . . .
H51A H 0.7456 0.6023 0.2654 0.071 Uiso 1 1 calc R U . . .
H51B H 0.7313 0.6335 0.3192 0.071 Uiso 1 1 calc R U . . .
H51C H 0.7800 0.5478 0.3185 0.071 Uiso 1 1 calc R U . . .
C52 C 0.8790(9) 0.6608(10) 0.3763(4) 0.080(4) Uani 1 1 d . . . . .
H52A H 0.8431 0.6867 0.3932 0.121 Uiso 1 1 calc R U . . .
H52B H 0.9263 0.6953 0.3845 0.121 Uiso 1 1 calc R U . . .
H52C H 0.8917 0.6021 0.3897 0.121 Uiso 1 1 calc R U . . .
Li1S Li 0.7669(9) 0.2967(10) 0.1323(7) 0.0381(17) Uani 1 1 d . U . . .
O1S O 0.8818(4) 0.3258(6) 0.1831(2) 0.0346(15) Uani 0.595(4) 1 d D U P C 1
O2S O 0.7720(3) 0.2541(6) 0.2144(3) 0.0378(17) Uani 0.595(4) 1 d D U P C 1
C1S C 0.9457(4) 0.3288(11) 0.1635(4) 0.042(3) Uani 0.595(4) 1 d D U P C 1
H1S1 H 0.9888 0.3584 0.1890 0.064 Uiso 0.595(4) 1 calc R U P C 1
H1S2 H 0.9316 0.3599 0.1297 0.064 Uiso 0.595(4) 1 calc R U P C 1
H1S3 H 0.9615 0.2700 0.1580 0.064 Uiso 0.595(4) 1 calc R U P C 1
C2S C 0.9027(4) 0.2844(7) 0.2326(3) 0.039(2) Uani 0.595(4) 1 d D U P C 1
H2S1 H 0.9485 0.3129 0.2571 0.047 Uiso 0.595(4) 1 calc R U P C 1
H2S2 H 0.9158 0.2234 0.2286 0.047 Uiso 0.595(4) 1 calc R U P C 1
C3S C 0.8339(4) 0.2900(8) 0.2546(3) 0.041(2) Uani 0.595(4) 1 d D U P C 1
H3S1 H 0.8439 0.2567 0.2879 0.049 Uiso 0.595(4) 1 calc R U P C 1
H3S2 H 0.8229 0.3506 0.2615 0.049 Uiso 0.595(4) 1 calc R U P C 1
C4S C 0.7067(4) 0.2523(12) 0.2326(4) 0.046(3) Uani 0.595(4) 1 d D U P C 1
H4S1 H 0.7123 0.2056 0.2584 0.069 Uiso 0.595(4) 1 calc R U P C 1
H4S2 H 0.6602 0.2426 0.2027 0.069 Uiso 0.595(4) 1 calc R U P C 1
H4S3 H 0.7022 0.3073 0.2495 0.069 Uiso 0.595(4) 1 calc R U P C 1
O3S O 0.7317(4) 0.4236(6) 0.1432(3) 0.0318(16) Uani 0.595(4) 1 d D U P C 1
O4S O 0.6549(5) 0.2817(4) 0.1057(4) 0.0323(16) Uani 0.595(4) 1 d D U P C 1
C5S C 0.7649(8) 0.4814(7) 0.1850(4) 0.036(3) Uani 0.595(4) 1 d D U P C 1
H5S1 H 0.7481 0.5401 0.1737 0.053 Uiso 0.595(4) 1 calc R U P C 1
H5S2 H 0.8214 0.4780 0.1945 0.053 Uiso 0.595(4) 1 calc R U P C 1
H5S3 H 0.7482 0.4661 0.2157 0.053 Uiso 0.595(4) 1 calc R U P C 1
C6S C 0.6510(5) 0.4243(7) 0.1335(4) 0.035(2) Uani 0.595(4) 1 d D U P C 1
H6S1 H 0.6300 0.4826 0.1228 0.042 Uiso 0.595(4) 1 calc R U P C 1
H6S2 H 0.6380 0.4075 0.1659 0.042 Uiso 0.595(4) 1 calc R U P C 1
C7S C 0.6168(7) 0.3603(5) 0.0894(4) 0.036(2) Uani 0.595(4) 1 d D U P C 1
H7S1 H 0.5605 0.3540 0.0835 0.043 Uiso 0.595(4) 1 calc R U P C 1
H7S2 H 0.6253 0.3800 0.0560 0.043 Uiso 0.595(4) 1 calc R U P C 1
C8S C 0.6203(8) 0.2102(7) 0.0748(5) 0.036(3) Uani 0.595(4) 1 d D U P C 1
H8S1 H 0.5652 0.2083 0.0719 0.054 Uiso 0.595(4) 1 calc R U P C 1
H8S2 H 0.6454 0.1573 0.0917 0.054 Uiso 0.595(4) 1 calc R U P C 1
H8S3 H 0.6264 0.2153 0.0394 0.054 Uiso 0.595(4) 1 calc R U P C 1
O5S O 0.7989(6) 0.1812(5) 0.1119(3) 0.0422(17) Uani 0.595(4) 1 d D U P C 1
O6S O 0.7907(6) 0.3261(4) 0.0594(3) 0.0395(16) Uani 0.595(4) 1 d D U P C 1
C9S C 0.8163(10) 0.1061(7) 0.1429(6) 0.047(3) Uani 0.595(4) 1 d D U P C 1
H9S1 H 0.7872 0.0575 0.1229 0.070 Uiso 0.595(4) 1 calc R U P C 1
H9S2 H 0.8020 0.1143 0.1754 0.070 Uiso 0.595(4) 1 calc R U P C 1
H9S3 H 0.8719 0.0942 0.1520 0.070 Uiso 0.595(4) 1 calc R U P C 1
C10S C 0.8216(7) 0.1789(7) 0.0656(3) 0.048(2) Uani 0.595(4) 1 d D U P C 1
H10D H 0.8079 0.1226 0.0478 0.057 Uiso 0.595(4) 1 calc R U P C 1
H10E H 0.8784 0.1864 0.0748 0.057 Uiso 0.595(4) 1 calc R U P C 1
C11S C 0.7809(10) 0.2507(5) 0.0289(4) 0.053(2) Uani 0.595(4) 1 d D U P C 1
H11D H 0.8039 0.2579 -0.0004 0.064 Uiso 0.595(4) 1 calc R U P C 1
H11E H 0.7252 0.2374 0.0135 0.064 Uiso 0.595(4) 1 calc R U P C 1
C12S C 0.7700(11) 0.4009(7) 0.0279(5) 0.050(3) Uani 0.595(4) 1 d D U P C 1
H12B H 0.8082 0.4114 0.0092 0.076 Uiso 0.595(4) 1 calc R U P C 1
H12C H 0.7685 0.4503 0.0506 0.076 Uiso 0.595(4) 1 calc R U P C 1
H12D H 0.7188 0.3928 0.0021 0.076 Uiso 0.595(4) 1 calc R U P C 1
O1Q O 0.8712(6) 0.3123(6) 0.1641(5) 0.0346(15) Uani 0.405(4) 1 d D U P C 2
O2Q O 0.7406(5) 0.3966(9) 0.1583(4) 0.0378(17) Uani 0.405(4) 1 d D U P C 2
C1Q C 0.9393(6) 0.2772(13) 0.1573(8) 0.042(3) Uani 0.405(4) 1 d D U P C 2
H1Q1 H 0.9619 0.3184 0.1381 0.064 Uiso 0.405(4) 1 calc R U P C 2
H1Q2 H 0.9270 0.2235 0.1371 0.064 Uiso 0.405(4) 1 calc R U P C 2
H1Q3 H 0.9765 0.2655 0.1920 0.064 Uiso 0.405(4) 1 calc R U P C 2
C2Q C 0.8797(6) 0.3938(7) 0.1881(6) 0.039(2) Uani 0.405(4) 1 d D U P C 2
H2Q1 H 0.8899 0.4374 0.1638 0.047 Uiso 0.405(4) 1 calc R U P C 2
H2Q2 H 0.9241 0.3933 0.2208 0.047 Uiso 0.405(4) 1 calc R U P C 2
C3Q C 0.8059(5) 0.4167(13) 0.2012(5) 0.041(2) Uani 0.405(4) 1 d D U P C 2
H3Q1 H 0.8039 0.3843 0.2329 0.049 Uiso 0.405(4) 1 calc R U P C 2
H3Q2 H 0.8059 0.4789 0.2093 0.049 Uiso 0.405(4) 1 calc R U P C 2
C4Q C 0.6738(6) 0.4244(14) 0.1702(7) 0.046(3) Uani 0.405(4) 1 d D U P C 2
H4Q1 H 0.6798 0.4850 0.1810 0.069 Uiso 0.405(4) 1 calc R U P C 2
H4Q2 H 0.6664 0.3894 0.1990 0.069 Uiso 0.405(4) 1 calc R U P C 2
H4Q3 H 0.6287 0.4183 0.1387 0.069 Uiso 0.405(4) 1 calc R U P C 2
O3Q O 0.6368(7) 0.2796(6) 0.0679(4) 0.0318(16) Uani 0.405(4) 1 d D U P C 2
O4Q O 0.7539(5) 0.3647(7) 0.0478(6) 0.0323(16) Uani 0.405(4) 1 d D U P C 2
C5Q C 0.5928(9) 0.2042(8) 0.0654(9) 0.036(3) Uani 0.405(4) 1 d D U P C 2
H5Q1 H 0.6012 0.1815 0.1012 0.053 Uiso 0.405(4) 1 calc R U P C 2
H5Q2 H 0.6088 0.1611 0.0438 0.053 Uiso 0.405(4) 1 calc R U P C 2
H5Q3 H 0.5378 0.2174 0.0495 0.053 Uiso 0.405(4) 1 calc R U P C 2
C6Q C 0.6224(8) 0.3156(8) 0.0170(4) 0.035(2) Uani 0.405(4) 1 d D U P C 2
H6Q1 H 0.5680 0.3351 0.0034 0.042 Uiso 0.405(4) 1 calc R U P C 2
H6Q2 H 0.6319 0.2725 -0.0078 0.042 Uiso 0.405(4) 1 calc R U P C 2
C7Q C 0.6774(5) 0.3917(7) 0.0226(9) 0.036(2) Uani 0.405(4) 1 d D U P C 2
H7Q1 H 0.6735 0.4153 -0.0128 0.043 Uiso 0.405(4) 1 calc R U P C 2
H7Q2 H 0.6629 0.4377 0.0437 0.043 Uiso 0.405(4) 1 calc R U P C 2
C8Q C 0.8104(7) 0.4273(9) 0.0485(9) 0.036(3) Uani 0.405(4) 1 d D U P C 2
H8Q1 H 0.8492 0.4029 0.0337 0.054 Uiso 0.405(4) 1 calc R U P C 2
H8Q2 H 0.8355 0.4455 0.0851 0.054 Uiso 0.405(4) 1 calc R U P C 2
H8Q3 H 0.7857 0.4770 0.0274 0.054 Uiso 0.405(4) 1 calc R U P C 2
O5Q O 0.7957(9) 0.1829(6) 0.0871(4) 0.0422(17) Uani 0.405(4) 1 d D U P C 2
O6Q O 0.7340(6) 0.1866(7) 0.1634(4) 0.0395(16) Uani 0.405(4) 1 d D U P C 2
C9Q C 0.7970(12) 0.1678(15) 0.0351(4) 0.047(3) Uani 0.405(4) 1 d D U P C 2
H9Q1 H 0.8313 0.1192 0.0349 0.070 Uiso 0.405(4) 1 calc R U P C 2
H9Q2 H 0.8159 0.2193 0.0216 0.070 Uiso 0.405(4) 1 calc R U P C 2
H9Q3 H 0.7446 0.1544 0.0126 0.070 Uiso 0.405(4) 1 calc R U P C 2
C10Q C 0.7911(13) 0.1038(7) 0.1122(4) 0.048(2) Uani 0.405(4) 1 d D U P C 2
H10F H 0.8354 0.0664 0.1122 0.057 Uiso 0.405(4) 1 calc R U P C 2
H10G H 0.7426 0.0734 0.0934 0.057 Uiso 0.405(4) 1 calc R U P C 2
C11Q C 0.7927(8) 0.1248(9) 0.1686(4) 0.053(2) Uani 0.405(4) 1 d D U P C 2
H11F H 0.7822 0.0727 0.1868 0.064 Uiso 0.405(4) 1 calc R U P C 2
H11G H 0.8437 0.1484 0.1890 0.064 Uiso 0.405(4) 1 calc R U P C 2
C12Q C 0.7272(12) 0.2031(15) 0.2142(4) 0.050(3) Uani 0.405(4) 1 d D U P C 2
H12E H 0.7152 0.1495 0.2294 0.076 Uiso 0.405(4) 1 calc R U P C 2
H12F H 0.6857 0.2449 0.2113 0.076 Uiso 0.405(4) 1 calc R U P C 2
H12G H 0.7761 0.2265 0.2370 0.076 Uiso 0.405(4) 1 calc R U P C 2
O1Z O 0.7186(6) 0.2569(6) -0.1133(8) 0.062(3) Uani 0.339(7) 1 d D U P D 1
O2Z O 0.8139(5) 0.1310(10) -0.0675(5) 0.072(4) Uani 0.339(7) 1 d D U P D 1
C1Z C 0.6582(7) 0.3133(10) -0.1123(11) 0.062(5) Uani 0.339(7) 1 d D U P D 1
H1Z1 H 0.6784 0.3721 -0.1058 0.092 Uiso 0.339(7) 1 calc R U P D 1
H1Z2 H 0.6368 0.2961 -0.0840 0.092 Uiso 0.339(7) 1 calc R U P D 1
H1Z3 H 0.6175 0.3110 -0.1464 0.092 Uiso 0.339(7) 1 calc R U P D 1
C2Z C 0.6844(6) 0.1752(6) -0.1171(12) 0.063(3) Uani 0.339(7) 1 d D U P D 1
H2Z1 H 0.6426 0.1680 -0.1509 0.076 Uiso 0.339(7) 1 calc R U P D 1
H2Z2 H 0.6636 0.1641 -0.0872 0.076 Uiso 0.339(7) 1 calc R U P D 1
C3Z C 0.7533(6) 0.1175(10) -0.1146(5) 0.070(4) Uani 0.339(7) 1 d D U P D 1
H3Z1 H 0.7369 0.0565 -0.1166 0.084 Uiso 0.339(7) 1 calc R U P D 1
H3Z2 H 0.7720 0.1296 -0.1453 0.084 Uiso 0.339(7) 1 calc R U P D 1
C4Z C 0.8821(6) 0.0832(11) -0.0612(10) 0.047(5) Uani 0.339(7) 1 d D U P D 1
H4Z1 H 0.9185 0.0947 -0.0262 0.070 Uiso 0.339(7) 1 calc R U P D 1
H4Z2 H 0.9055 0.0999 -0.0886 0.070 Uiso 0.339(7) 1 calc R U P D 1
H4Z3 H 0.8696 0.0217 -0.0645 0.070 Uiso 0.339(7) 1 calc R U P D 1
O1Z' O 0.6596(8) 0.2361(8) -0.0986(4) 0.062(3) Uani 0.161(7) 1 d D U P D 2
O2Z' O 0.7976(5) 0.1752(9) -0.114(2) 0.072(4) Uani 0.161(7) 1 d D U P D 2
C1Z' C 0.7119(9) 0.3040(9) -0.0966(16) 0.062(5) Uani 0.161(7) 1 d D U P D 2
H1Z4 H 0.7315 0.3254 -0.0602 0.092 Uiso 0.161(7) 1 calc R U P D 2
H1Z5 H 0.6853 0.3506 -0.1199 0.092 Uiso 0.161(7) 1 calc R U P D 2
H1Z6 H 0.7551 0.2831 -0.1082 0.092 Uiso 0.161(7) 1 calc R U P D 2
C2Z' C 0.6584(8) 0.1939(9) -0.1458(4) 0.063(3) Uani 0.161(7) 1 d D U P D 2
H2Z3 H 0.6671 0.2344 -0.1722 0.076 Uiso 0.161(7) 1 calc R U P D 2
H2Z4 H 0.6091 0.1627 -0.1614 0.076 Uiso 0.161(7) 1 calc R U P D 2
C3Z' C 0.7261(5) 0.1322(8) -0.1253(18) 0.070(4) Uani 0.161(7) 1 d D U P D 2
H3Z3 H 0.7223 0.1039 -0.0927 0.084 Uiso 0.161(7) 1 calc R U P D 2
H3Z4 H 0.7233 0.0868 -0.1521 0.084 Uiso 0.161(7) 1 calc R U P D 2
C4Z' C 0.8639(7) 0.1226(12) -0.103(2) 0.047(5) Uani 0.161(7) 1 d D U P D 2
H4Z4 H 0.9089 0.1552 -0.0815 0.070 Uiso 0.161(7) 1 calc R U P D 2
H4Z5 H 0.8727 0.1041 -0.1358 0.070 Uiso 0.161(7) 1 calc R U P D 2
H4Z6 H 0.8563 0.0720 -0.0828 0.070 Uiso 0.161(7) 1 calc R U P D 2
C1R C 1.0601(10) 0.8263(16) 0.5211(12) 0.177(16) Uani 0.5 1 d D U P E -1
H1R1 H 1.0883 0.8017 0.4983 0.265 Uiso 0.5 1 calc R U P E -1
H1R2 H 1.0453 0.7801 0.5414 0.265 Uiso 0.5 1 calc R U P E -1
H1R3 H 1.0932 0.8677 0.5456 0.265 Uiso 0.5 1 calc R U P E -1
C2R C 0.9875(8) 0.8718(6) 0.4872(7) 0.057(5) Uani 0.5 1 d D U P E -1
H2R1 H 0.9797 0.8622 0.4489 0.069 Uiso 0.5 1 calc R U P E -1
H2R2 H 0.9409 0.8529 0.4962 0.069 Uiso 0.5 1 calc R U P E -1
C3R C 1.0072(11) 0.9651(5) 0.5025(8) 0.054(5) Uani 0.5 1 d D U P E -1
H3R1 H 1.0579 0.9729 0.4961 0.065 Uiso 0.5 1 calc R U P E -1
H3R2 H 1.0189 0.9643 0.5415 0.065 Uiso 0.5 1 calc R U P E -1
C4R C 0.9679(13) 1.0521(7) 0.4870(6) 0.116(8) Uani 0.5 1 d D U P E -1
H4R1 H 0.9779 1.0738 0.4546 0.139 Uiso 0.5 1 calc R U P E -1
H4R2 H 0.9113 1.0461 0.4798 0.139 Uiso 0.5 1 calc R U P E -1
C5R C 1.000(2) 1.1150(7) 0.5324(6) 0.196(10) Uani 0.5 1 d D U P E -1
H5R1 H 1.0573 1.1137 0.5443 0.235 Uiso 0.5 1 calc R U P E -1
H5R2 H 0.9812 1.1007 0.5627 0.235 Uiso 0.5 1 calc R U P E -1
C6R C 0.9705(12) 1.2033(8) 0.5098(8) 0.056(6) Uani 0.5 1 d D U P E -1
H6R1 H 0.9436 1.1980 0.4719 0.085 Uiso 0.5 1 calc R U P E -1
H6R2 H 1.0143 1.2429 0.5152 0.085 Uiso 0.5 1 calc R U P E -1
H6R3 H 0.9347 1.2257 0.5279 0.085 Uiso 0.5 1 calc R U P E -1

loop_
_atom_site_aniso_label
_atom_site_aniso_U_11
_atom_site_aniso_U_22
_atom_site_aniso_U_33
_atom_site_aniso_U_23
_atom_site_aniso_U_13
_atom_site_aniso_U_12
Tb1 0.01669(15) 0.02003(16) 0.01997(15) -0.00244(16) 0.00602(11) 0.00046(15)
N1 0.023(3) 0.020(3) 0.020(3) -0.004(3) 0.008(2) 0.000(3)
N2 0.023(3) 0.013(3) 0.017(3) -0.005(2) 0.004(2) 0.001(2)
N3 0.023(3) 0.014(3) 0.024(3) -0.004(3) 0.007(2) 0.001(3)
N4 0.030(3) 0.028(4) 0.040(4) 0.018(3) 0.020(3) 0.011(3)
C1 0.024(3) 0.014(3) 0.022(3) 0.002(3) 0.012(3) -0.001(3)
C2 0.020(3) 0.027(4) 0.016(3) 0.002(3) 0.008(3) 0.000(3)
C3 0.021(3) 0.026(4) 0.022(4) 0.004(3) 0.008(3) 0.006(3)
C4 0.032(4) 0.017(4) 0.030(4) 0.002(3) 0.016(3) 0.003(3)
C5 0.046(5) 0.029(4) 0.029(4) -0.001(4) 0.021(3) -0.001(4)
C6 0.045(5) 0.034(5) 0.027(4) -0.003(4) 0.013(4) -0.004(4)
C7 0.044(5) 0.045(5) 0.028(4) -0.009(4) 0.012(4) -0.012(4)
C8 0.033(4) 0.040(5) 0.022(4) -0.011(4) 0.006(3) -0.010(4)
C9 0.051(5) 0.019(4) 0.034(4) 0.002(3) 0.027(3) -0.002(4)
C10 0.079(6) 0.028(5) 0.044(5) 0.003(4) 0.033(4) -0.012(5)
C11 0.051(5) 0.033(5) 0.065(6) -0.007(5) 0.033(4) -0.017(4)
C12 0.061(5) 0.083(7) 0.044(5) -0.039(5) 0.035(4) -0.056(5)
C13 0.086(7) 0.045(7) 0.138(9) -0.015(7) 0.084(6) -0.016(6)
C14 0.069(7) 0.084(9) 0.081(8) 0.032(7) 0.031(6) -0.007(7)
C15 0.015(3) 0.023(4) 0.030(4) -0.008(3) 0.007(3) -0.003(3)
C16 0.049(5) 0.022(4) 0.032(4) -0.002(3) 0.021(3) -0.010(4)
C17 0.041(4) 0.026(4) 0.046(5) -0.007(4) 0.027(4) -0.010(4)
C18 0.035(4) 0.041(5) 0.042(5) -0.014(4) 0.013(4) -0.020(4)
C19 0.077(6) 0.075(7) 0.043(5) -0.028(5) 0.036(4) -0.049(5)
C20 0.034(4) 0.037(5) 0.038(4) -0.022(4) 0.020(3) -0.016(4)
C21 0.102(8) 0.030(5) 0.042(5) -0.009(4) 0.037(5) -0.035(5)
C22 0.094(5) 0.086(5) 0.086(5) 0.001(4) 0.038(3) 0.000(4)
C23 0.100(9) 0.073(8) 0.033(5) -0.003(5) 0.015(6) -0.042(7)
C24 0.028(6) 0.032(6) 0.010(5) -0.007(4) 0.002(4) -0.012(5)
C25 0.051(7) 0.041(7) 0.013(5) -0.006(5) 0.002(5) 0.013(6)
C26 0.037(6) 0.042(7) 0.050(7) 0.002(6) 0.021(5) -0.009(6)
C24' 0.028(6) 0.032(6) 0.010(5) -0.007(4) 0.002(4) -0.012(5)
C25' 0.051(7) 0.041(7) 0.013(5) -0.006(5) 0.002(5) 0.013(6)
C26' 0.037(6) 0.042(7) 0.050(7) 0.002(6) 0.021(5) -0.009(6)
C27 0.021(3) 0.015(4) 0.030(4) -0.001(3) 0.010(3) -0.003(3)
C28 0.016(3) 0.021(4) 0.046(5) 0.007(3) 0.014(3) 0.002(3)
C29 0.022(4) 0.028(4) 0.017(4) -0.004(3) -0.002(3) -0.002(3)
C30 0.024(4) 0.036(5) 0.032(4) -0.011(4) 0.009(3) -0.003(4)
C31 0.030(4) 0.089(8) 0.019(4) -0.006(5) 0.010(3) -0.012(5)
C32 0.026(4) 0.103(9) 0.024(4) 0.015(5) 0.004(4) 0.001(5)
C33 0.025(4) 0.075(7) 0.029(4) 0.024(5) 0.004(3) 0.009(5)
C34 0.026(4) 0.039(5) 0.023(4) 0.012(4) 0.005(3) 0.004(4)
C35 0.024(4) 0.048(6) 0.041(5) -0.012(4) 0.015(3) -0.007(4)
C36 0.030(5) 0.064(7) 0.053(6) -0.013(5) 0.015(4) -0.011(5)
C37 0.044(5) 0.104(9) 0.090(7) -0.067(6) 0.038(5) -0.021(6)
C38 0.033(4) 0.048(5) 0.030(4) 0.020(4) 0.012(3) 0.014(4)
C39 0.061(6) 0.059(7) 0.044(5) 0.005(5) 0.028(4) 0.012(5)
C40 0.043(5) 0.116(10) 0.048(6) 0.039(6) 0.020(4) 0.031(6)
C41 0.023(4) 0.027(4) 0.067(6) 0.017(4) 0.023(4) 0.013(3)
C42 0.076(6) 0.042(6) 0.115(8) 0.042(6) 0.065(5) 0.033(5)
C43 0.067(5) 0.056(6) 0.107(7) 0.016(5) 0.051(5) 0.018(5)
C44 0.039(5) 0.037(5) 0.129(10) 0.038(6) 0.030(6) 0.028(4)
C45 0.031(5) 0.030(5) 0.068(7) 0.021(5) -0.006(5) 0.004(4)
C46 0.023(4) 0.022(4) 0.048(5) 0.013(4) 0.006(4) 0.000(3)
C47 0.027(6) 0.031(7) 0.047(7) -0.007(6) 0.016(5) -0.001(5)
C48 0.036(7) 0.051(8) 0.039(7) -0.007(6) 0.009(5) 0.004(6)
C49 0.051(7) 0.034(7) 0.042(6) 0.002(6) 0.023(5) -0.001(6)
C47' 0.027(6) 0.031(7) 0.047(7) -0.007(6) 0.016(5) -0.001(5)
C48' 0.036(7) 0.051(8) 0.039(7) -0.007(6) 0.009(5) 0.004(6)
C49' 0.051(7) 0.034(7) 0.042(6) 0.002(6) 0.023(5) -0.001(6)
C50 0.050(5) 0.029(4) 0.027(4) 0.008(4) 0.008(4) 0.005(4)
C51 0.051(5) 0.034(5) 0.067(6) 0.015(5) 0.033(4) 0.010(4)
C52 0.115(11) 0.089(9) 0.031(6) 0.015(6) 0.014(6) 0.038(8)
Li1S 0.033(3) 0.027(3) 0.050(3) 0.005(2) 0.005(2) -0.003(2)
O1S 0.030(2) 0.023(3) 0.046(3) 0.005(2) 0.005(2) -0.003(2)
O2S 0.034(3) 0.031(3) 0.045(3) 0.003(2) 0.005(2) -0.003(2)
C1S 0.032(3) 0.034(7) 0.058(5) 0.000(5) 0.009(3) -0.002(4)
C2S 0.034(3) 0.030(4) 0.046(4) 0.004(3) 0.004(3) -0.005(3)
C3S 0.039(3) 0.032(5) 0.046(4) 0.005(3) 0.004(2) -0.001(3)
C4S 0.041(3) 0.043(6) 0.053(5) 0.012(5) 0.010(3) 0.004(3)
O3S 0.029(3) 0.021(3) 0.039(3) 0.005(2) 0.001(2) -0.001(2)
O4S 0.027(3) 0.024(3) 0.039(3) 0.004(2) 0.000(2) -0.003(2)
C5S 0.033(5) 0.026(4) 0.040(5) 0.004(3) -0.001(4) -0.007(3)
C6S 0.029(3) 0.026(4) 0.043(4) 0.006(3) 0.000(3) -0.002(3)
C7S 0.029(3) 0.028(3) 0.043(5) 0.005(3) 0.000(3) -0.002(3)
C8S 0.028(4) 0.026(4) 0.047(6) 0.002(3) 0.003(4) -0.006(3)
O5S 0.046(3) 0.022(3) 0.056(3) 0.005(2) 0.010(2) 0.002(2)
O6S 0.041(3) 0.026(3) 0.050(3) 0.005(2) 0.010(2) -0.004(2)
C9S 0.053(7) 0.025(4) 0.058(4) 0.008(3) 0.011(4) -0.001(4)
C10S 0.059(6) 0.023(4) 0.061(3) 0.006(3) 0.018(3) 0.001(3)
C11S 0.066(5) 0.033(4) 0.059(4) 0.005(3) 0.017(3) 0.004(3)
C12S 0.069(7) 0.031(4) 0.052(4) 0.008(3) 0.019(4) 0.003(4)
O1Q 0.030(2) 0.023(3) 0.046(3) 0.005(2) 0.005(2) -0.003(2)
O2Q 0.034(3) 0.031(3) 0.045(3) 0.003(2) 0.005(2) -0.003(2)
C1Q 0.032(3) 0.034(7) 0.058(5) 0.000(5) 0.009(3) -0.002(4)
C2Q 0.034(3) 0.030(4) 0.046(4) 0.004(3) 0.004(3) -0.005(3)
C3Q 0.039(3) 0.032(5) 0.046(4) 0.005(3) 0.004(2) -0.001(3)
C4Q 0.041(3) 0.043(6) 0.053(5) 0.012(5) 0.010(3) 0.004(3)
O3Q 0.029(3) 0.021(3) 0.039(3) 0.005(2) 0.001(2) -0.001(2)
O4Q 0.027(3) 0.024(3) 0.039(3) 0.004(2) 0.000(2) -0.003(2)
C5Q 0.033(5) 0.026(4) 0.040(5) 0.004(3) -0.001(4) -0.007(3)
C6Q 0.029(3) 0.026(4) 0.043(4) 0.006(3) 0.000(3) -0.002(3)
C7Q 0.029(3) 0.028(3) 0.043(5) 0.005(3) 0.000(3) -0.002(3)
C8Q 0.028(4) 0.026(4) 0.047(6) 0.002(3) 0.003(4) -0.006(3)
O5Q 0.046(3) 0.022(3) 0.056(3) 0.005(2) 0.010(2) 0.002(2)
O6Q 0.041(3) 0.026(3) 0.050(3) 0.005(2) 0.010(2) -0.004(2)
C9Q 0.053(7) 0.025(4) 0.058(4) 0.008(3) 0.011(4) -0.001(4)
C10Q 0.059(6) 0.023(4) 0.061(3) 0.006(3) 0.018(3) 0.001(3)
C11Q 0.066(5) 0.033(4) 0.059(4) 0.005(3) 0.017(3) 0.004(3)
C12Q 0.069(7) 0.031(4) 0.052(4) 0.008(3) 0.019(4) 0.003(4)
O1Z 0.063(5) 0.059(5) 0.066(7) -0.003(4) 0.021(4) 0.003(4)
O2Z 0.073(4) 0.062(7) 0.088(8) -0.004(6) 0.036(4) 0.009(4)
C1Z 0.061(6) 0.062(6) 0.060(12) -0.001(5) 0.017(6) 0.004(4)
C2Z 0.069(5) 0.059(5) 0.068(7) -0.004(4) 0.030(4) 0.001(4)
C3Z 0.073(4) 0.063(6) 0.082(8) -0.002(5) 0.035(4) 0.005(4)
C4Z 0.062(5) 0.036(8) 0.056(12) -0.004(7) 0.037(5) -0.007(5)
O1Z' 0.063(5) 0.059(5) 0.066(7) -0.003(4) 0.021(4) 0.003(4)
O2Z' 0.073(4) 0.062(7) 0.088(8) -0.004(6) 0.036(4) 0.009(4)
C1Z' 0.061(6) 0.062(6) 0.060(12) -0.001(5) 0.017(6) 0.004(4)
C2Z' 0.069(5) 0.059(5) 0.068(7) -0.004(4) 0.030(4) 0.001(4)
C3Z' 0.073(4) 0.063(6) 0.082(8) -0.002(5) 0.035(4) 0.005(4)
C4Z' 0.062(5) 0.036(8) 0.056(12) -0.004(7) 0.037(5) -0.007(5)
C1R 0.18(2) 0.18(2) 0.18(2) -0.002(16) 0.060(14) 0.005(16)
C2R 0.059(8) 0.065(9) 0.051(8) 0.003(7) 0.022(6) 0.002(7)
C3R 0.065(8) 0.052(8) 0.049(8) 0.010(7) 0.021(6) 0.007(7)
C4R 0.118(11) 0.119(11) 0.117(11) 0.001(8) 0.044(7) -0.004(8)
C5R 0.195(12) 0.197(12) 0.195(12) -0.001(8) 0.059(8) 0.001(8)
C6R 0.053(10) 0.056(11) 0.065(11) 0.002(9) 0.026(8) 0.007(9)

loop_
_atom_type_symbol
_atom_type_description
_atom_type_scat_dispersion_real
_atom_type_scat_dispersion_imag
_atom_type_scat_source
C C 0.0033 0.0016 'International Tables Vol C Tables 4.2.6.8 and 6.1.1.4'
H H 0.0000 0.0000 'International Tables Vol C Tables 4.2.6.8 and 6.1.1.4'
Li Li -0.0003 0.0001 'International Tables Vol C Tables 4.2.6.8 and 6.1.1.4'
N N 0.0061 0.0033 'International Tables Vol C Tables 4.2.6.8 and 6.1.1.4'
O O 0.0106 0.0060 'International Tables Vol C Tables 4.2.6.8 and 6.1.1.4'
Tb Tb -0.1723 4.1537 'International Tables Vol C Tables 4.2.6.8 and 6.1.1.4'

loop_
_geom_angle_atom_site_label_1
_geom_angle_atom_site_label_2
_geom_angle_atom_site_label_3
_geom_angle
N4 Tb1 N2 122.7(2)
N4 Tb1 N3 81.7(2)
N2 Tb1 N3 117.9(2)
N4 Tb1 N1 120.1(2)
N2 Tb1 N1 82.7(2)
N3 Tb1 N1 137.3(2)
C1 N1 C3 117.1(6)
C1 N1 Tb1 91.6(4)
C3 N1 Tb1 150.2(5)
C2 N2 C15 115.2(6)
C2 N2 Tb1 91.7(4)
C15 N2 Tb1 148.4(5)
C29 N3 C27 117.0(6)
C29 N3 Tb1 148.5(5)
C27 N3 Tb1 92.8(4)
C41 N4 C28 116.0(7)
C41 N4 Tb1 149.5(6)
C28 N4 Tb1 92.7(5)
C2 C1 N1 124.8(7)
C2 C1 H1A 117.6
N1 C1 H1A 117.6
C1 C2 N2 125.1(7)
C1 C2 H2A 117.4
N2 C2 H2A 117.4
N1 C3 C4 121.9(7)
N1 C3 C8 119.5(7)
C4 C3 C8 118.6(7)
C5 C4 C3 119.6(8)
C5 C4 C9 118.0(7)
C3 C4 C9 122.2(7)
C6 C5 C4 122.1(8)
C6 C5 H5A 119.0
C4 C5 H5A 119.0
C5 C6 C7 118.3(8)
C5 C6 H6A 120.9
C7 C6 H6A 120.9
C6 C7 C8 122.1(9)
C6 C7 H7A 119.0
C8 C7 H7A 119.0
C7 C8 C3 119.3(8)
C7 C8 C12 118.8(8)
C3 C8 C12 121.9(7)
C11 C9 C4 112.1(7)
C11 C9 C10 109.1(8)
C4 C9 C10 112.0(7)
C11 C9 H9A 107.8
C4 C9 H9A 107.8
C10 C9 H9A 107.8
C9 C10 H10A 109.5
C9 C10 H10B 109.5
H10A C10 H10B 109.5
C9 C10 H10C 109.5
H10A C10 H10C 109.5
H10B C10 H10C 109.5
C9 C11 H11A 109.5
C9 C11 H11B 109.5
H11A C11 H11B 109.5
C9 C11 H11C 109.5
H11A C11 H11C 109.5
H11B C11 H11C 109.5
C13 C12 C8 112.1(10)
C13 C12 C14 108.1(9)
C8 C12 C14 112.6(9)
C13 C12 H12A 108.0
C8 C12 H12A 108.0
C14 C12 H12A 108.0
C12 C13 H13A 109.5
C12 C13 H13B 109.5
H13A C13 H13B 109.5
C12 C13 H13C 109.5
H13A C13 H13C 109.5
H13B C13 H13C 109.5
C12 C14 H14A 109.5
C12 C14 H14B 109.5
H14A C14 H14B 109.5
C12 C14 H14C 109.5
H14A C14 H14C 109.5
H14B C14 H14C 109.5
C16 C15 N2 121.1(7)
C16 C15 C20 119.8(7)
N2 C15 C20 119.1(7)
C17 C16 C15 119.8(8)
C17 C16 C21 118.6(8)
C15 C16 C21 121.4(8)
C18 C17 C16 121.2(8)
C18 C17 H17A 119.4
C16 C17 H17A 119.4
C17 C18 C19 118.4(8)
C17 C18 H18A 120.8
C19 C18 H18A 120.8
C20 C19 C18 122.8(9)
C20 C19 H19A 118.6
C18 C19 H19A 118.6
C19 C20 C15 117.9(7)
C19 C20 C24' 126.5(9)
C15 C20 C24' 111.6(6)
C19 C20 C24 119.2(8)
C15 C20 C24 122.5(7)
C23 C21 C22 110.7(10)
C23 C21 C16 111.9(9)
C22 C21 C16 113.4(10)
C23 C21 H21A 106.8
C22 C21 H21A 106.8
C16 C21 H21A 106.8
C21 C22 H22A 109.5
C21 C22 H22B 109.5
H22A C22 H22B 109.5
C21 C22 H22C 109.5
H22A C22 H22C 109.5
H22B C22 H22C 109.5
C21 C23 H23A 109.5
C21 C23 H23B 109.5
H23A C23 H23B 109.5
C21 C23 H23C 109.5
H23A C23 H23C 109.5
H23B C23 H23C 109.5
C26 C24 C25 109.0(8)
C26 C24 C20 107.6(7)
C25 C24 C20 120.9(7)
C26 C24 H24A 106.1
C25 C24 H24A 106.1
C20 C24 H24A 106.1
C24 C25 H25A 109.5
C24 C25 H25B 109.5
H25A C25 H25B 109.5
C24 C25 H25C 109.5
H25A C25 H25C 109.5
H25B C25 H25C 109.5
C24 C26 H26A 109.5
C24 C26 H26B 109.5
H26A C26 H26B 109.5
C24 C26 H26C 109.5
H26A C26 H26C 109.5
H26B C26 H26C 109.5
C20 C24' C26' 122.5(11)
C20 C24' C25' 103.4(10)
C26' C24' C25' 109.6(9)
C20 C24' H24' 106.8
C26' C24' H24' 106.8
C25' C24' H24' 106.8
C24' C25' H25D 109.5
C24' C25' H25E 109.5
H25D C25' H25E 109.5
C24' C25' H25F 109.5
H25D C25' H25F 109.5
H25E C25' H25F 109.5
C24' C26' H26D 109.5
C24' C26' H26E 109.5
H26D C26' H26E 109.5
C24' C26' H26F 109.5
H26D C26' H26F 109.5
H26E C26' H26F 109.5
C28 C27 N3 122.6(7)
C28 C27 H27A 118.7
N3 C27 H27A 118.7
C27 C28 N4 125.3(7)
C27 C28 H28A 117.4
N4 C28 H28A 117.4
N3 C29 C34 117.6(7)
N3 C29 C30 124.9(7)
C34 C29 C30 117.4(7)
C31 C30 C29 121.0(8)
C31 C30 C35 117.6(8)
C29 C30 C35 121.3(8)
C32 C31 C30 121.1(9)
C32 C31 H31A 119.4
C30 C31 H31A 119.4
C31 C32 C33 119.4(9)
C31 C32 H32A 120.3
C33 C32 H32A 120.3
C32 C33 C34 121.2(9)
C32 C33 H33A 119.4
C34 C33 H33A 119.4
C33 C34 C29 119.6(8)
C33 C34 C38 120.5(8)
C29 C34 C38 119.9(7)
C30 C35 C37 111.9(7)
C30 C35 C36 112.7(8)
C37 C35 C36 109.3(8)
C30 C35 H35A 107.6
C37 C35 H35A 107.6
C36 C35 H35A 107.6
C35 C36 H36A 109.5
C35 C36 H36B 109.5
H36A C36 H36B 109.5
C35 C36 H36C 109.5
H36A C36 H36C 109.5
H36B C36 H36C 109.5
C35 C37 H37A 109.5
C35 C37 H37B 109.5
H37A C37 H37B 109.5
C35 C37 H37C 109.5
H37A C37 H37C 109.5
H37B C37 H37C 109.5
C40 C38 C34 116.9(8)
C40 C38 C39 107.3(9)
C34 C38 C39 108.9(8)
C40 C38 H38A 107.8
C34 C38 H38A 107.8
C39 C38 H38A 107.8
C38 C39 H39A 109.5
C38 C39 H39B 109.5
H39A C39 H39B 109.5
C38 C39 H39C 109.5
H39A C39 H39C 109.5
H39B C39 H39C 109.5
C38 C40 H40A 109.5
C38 C40 H40B 109.5
H40A C40 H40B 109.5
C38 C40 H40C 109.5
H40A C40 H40C 109.5
H40B C40 H40C 109.5
N4 C41 C46 119.2(8)
N4 C41 C42 120.3(8)
C46 C41 C42 119.9(8)
C43 C42 C41 117.3(8)
C43 C42 C47' 114.0(10)
C41 C42 C47' 118.7(8)
C43 C42 C47 121.4(10)
C41 C42 C47 121.1(9)
C42 C43 C44 121.6(11)
C42 C43 H43A 119.2
C44 C43 H43A 119.2
C45 C44 C43 119.2(10)
C45 C44 H44A 120.4
C43 C44 H44A 120.4
C44 C45 C46 122.3(11)
C44 C45 H45A 118.8
C46 C45 H45A 118.8
C45 C46 C41 118.8(9)
C45 C46 C50 121.4(9)
C41 C46 C50 119.8(7)
C48 C47 C42 117.6(8)
C48 C47 C49 109.1(9)
C42 C47 C49 111.3(9)
C48 C47 H47A 106.0
C42 C47 H47A 106.0
C49 C47 H47A 106.0
C47 C48 H48A 109.5
C47 C48 H48B 109.5
H48A C48 H48B 109.5
C47 C48 H48C 109.5
H48A C48 H48C 109.5
H48B C48 H48C 109.5
C47 C49 H49A 109.5
C47 C49 H49B 109.5
H49A C49 H49B 109.5
C47 C49 H49C 109.5
H49A C49 H49C 109.5
H49B C49 H49C 109.5
C42 C47' C49' 124.7(11)
C42 C47' C48' 89.8(9)
C49' C47' C48' 111.9(10)
C42 C47' H47' 109.5
C49' C47' H47' 109.5
C48' C47' H47' 109.5
C47' C48' H48D 109.5
C47' C48' H48E 109.5
H48D C48' H48E 109.5
C47' C48' H48F 109.5
H48D C48' H48F 109.5
H48E C48' H48F 109.5
C47' C49' H49D 109.5
C47' C49' H49E 109.5
H49D C49' H49E 109.5
C47' C49' H49F 109.5
H49D C49' H49F 109.5
H49E C49' H49F 109.5
C46 C50 C51 110.7(8)
C46 C50 C52 114.1(9)
C51 C50 C52 110.1(10)
C46 C50 H50A 107.2
C51 C50 H50A 107.2
C52 C50 H50A 107.2
C50 C51 H51A 109.5
C50 C51 H51B 109.5
H51A C51 H51B 109.5
C50 C51 H51C 109.5
H51A C51 H51C 109.5
H51B C51 H51C 109.5
C50 C52 H52A 109.5
C50 C52 H52B 109.5
H52A C52 H52B 109.5
C50 C52 H52C 109.5
H52A C52 H52C 109.5
H52B C52 H52C 109.5
O2Q Li1S O1Q 93.7(8)
O4S Li1S O5S 98.6(7)
O2Q Li1S O6Q 114.5(10)
O1Q Li1S O6Q 107.8(8)
O4S Li1S O3S 80.6(6)
O5S Li1S O3S 172.3(10)
O4S Li1S O6S 99.8(8)
O5S Li1S O6S 78.3(7)
O3S Li1S O6S 94.3(7)
O4S Li1S O1S 162.3(10)
O5S Li1S O1S 93.0(7)
O3S Li1S O1S 89.6(6)
O6S Li1S O1S 95.6(7)
O4S Li1S O2S 92.8(7)
O5S Li1S O2S 93.8(7)
O3S Li1S O2S 93.9(8)
O6S Li1S O2S 165.9(8)
O1S Li1S O2S 73.0(5)
O2Q Li1S O5Q 170.8(10)
O1Q Li1S O5Q 88.7(8)
O6Q Li1S O5Q 73.0(6)
O2Q Li1S O4Q 90.8(8)
O1Q Li1S O4Q 99.6(8)
O6Q Li1S O4Q 140.6(8)
O5Q Li1S O4Q 80.0(7)
O2Q Li1S O3Q 92.8(7)
O1Q Li1S O3Q 164.8(11)
O6Q Li1S O3Q 81.8(6)
O5Q Li1S O3Q 82.9(7)
O4Q Li1S O3Q 66.6(5)
C1S O1S C2S 109.8(7)
C1S O1S Li1S 121.6(7)
C2S O1S Li1S 115.1(7)
C4S O2S C3S 107.9(7)
C4S O2S Li1S 123.0(7)
C3S O2S Li1S 114.1(7)
O1S C1S H1S1 109.5
O1S C1S H1S2 109.5
H1S1 C1S H1S2 109.5
O1S C1S H1S3 109.5
H1S1 C1S H1S3 109.5
H1S2 C1S H1S3 109.5
O1S C2S C3S 107.9(7)
O1S C2S H2S1 110.1
C3S C2S H2S1 110.1
O1S C2S H2S2 110.1
C3S C2S H2S2 110.1
H2S1 C2S H2S2 108.4
O2S C3S C2S 104.0(6)
O2S C3S H3S1 111.0
C2S C3S H3S1 111.0
O2S C3S H3S2 111.0
C2S C3S H3S2 111.0
H3S1 C3S H3S2 109.0
O2S C4S H4S1 109.5
O2S C4S H4S2 109.5
H4S1 C4S H4S2 109.5
O2S C4S H4S3 109.5
H4S1 C4S H4S3 109.5
H4S2 C4S H4S3 109.5
C6S O3S C5S 108.2(9)
C6S O3S Li1S 108.7(8)
C5S O3S Li1S 128.6(8)
C7S O4S C8S 114.6(8)
C7S O4S Li1S 111.6(8)
C8S O4S Li1S 122.3(9)
O3S C5S H5S1 109.5
O3S C5S H5S2 109.5
H5S1 C5S H5S2 109.5
O3S C5S H5S3 109.5
H5S1 C5S H5S3 109.5
H5S2 C5S H5S3 109.5
O3S C6S C7S 107.2(9)
O3S C6S H6S1 110.3
C7S C6S H6S1 110.3
O3S C6S H6S2 110.3
C7S C6S H6S2 110.3
H6S1 C6S H6S2 108.5
O4S C7S C6S 106.5(8)
O4S C7S H7S1 110.4
C6S C7S H7S1 110.4
O4S C7S H7S2 110.4
C6S C7S H7S2 110.4
H7S1 C7S H7S2 108.6
O4S C8S H8S1 109.5
O4S C8S H8S2 109.5
H8S1 C8S H8S2 109.5
O4S C8S H8S3 109.5
H8S1 C8S H8S3 109.5
H8S2 C8S H8S3 109.5
C9S O5S C10S 114.5(10)
C9S O5S Li1S 128.0(10)
C10S O5S Li1S 116.1(8)
C11S O6S C12S 112.4(9)
C11S O6S Li1S 108.4(9)
C12S O6S Li1S 128.0(10)
O5S C9S H9S1 109.5
O5S C9S H9S2 109.5
H9S1 C9S H9S2 109.5
O5S C9S H9S3 109.5
H9S1 C9S H9S3 109.5
H9S2 C9S H9S3 109.5
O5S C10S C11S 109.1(10)
O5S C10S H10D 109.9
C11S C10S H10D 109.9
O5S C10S H10E 109.9
C11S C10S H10E 109.9
H10D C10S H10E 108.3
O6S C11S C10S 106.9(9)
O6S C11S H11D 110.3
C10S C11S H11D 110.3
O6S C11S H11E 110.3
C10S C11S H11E 110.3
H11D C11S H11E 108.6
O6S C12S H12B 109.5
O6S C12S H12C 109.5
H12B C12S H12C 109.5
O6S C12S H12D 109.5
H12B C12S H12D 109.5
H12C C12S H12D 109.5
C2Q O1Q C1Q 115.1(12)
C2Q O1Q Li1S 106.5(9)
C1Q O1Q Li1S 135.2(11)
C4Q O2Q C3Q 108.8(10)
C4Q O2Q Li1S 133.5(13)
C3Q O2Q Li1S 104.0(11)
O1Q C1Q H1Q1 109.5
O1Q C1Q H1Q2 109.5
H1Q1 C1Q H1Q2 109.5
O1Q C1Q H1Q3 109.5
H1Q1 C1Q H1Q3 109.5
H1Q2 C1Q H1Q3 109.5
O1Q C2Q C3Q 109.3(11)
O1Q C2Q H2Q1 109.8
C3Q C2Q H2Q1 109.8
O1Q C2Q H2Q2 109.8
C3Q C2Q H2Q2 109.8
H2Q1 C2Q H2Q2 108.3
O2Q C3Q C2Q 110.3(10)
O2Q C3Q H3Q1 109.6
C2Q C3Q H3Q1 109.6
O2Q C3Q H3Q2 109.6
C2Q C3Q H3Q2 109.6
H3Q1 C3Q H3Q2 108.1
O2Q C4Q H4Q1 109.5
O2Q C4Q H4Q2 109.5
H4Q1 C4Q H4Q2 109.5
O2Q C4Q H4Q3 109.5
H4Q1 C4Q H4Q3 109.5
H4Q2 C4Q H4Q3 109.5
C5Q O3Q C6Q 110.2(12)
C5Q O3Q Li1S 122.1(10)
C6Q O3Q Li1S 118.7(9)
C8Q O4Q C7Q 114.1(10)
C8Q O4Q Li1S 114.9(12)
C7Q O4Q Li1S 112.0(12)
O3Q C5Q H5Q1 109.5
O3Q C5Q H5Q2 109.5
H5Q1 C5Q H5Q2 109.5
O3Q C5Q H5Q3 109.5
H5Q1 C5Q H5Q3 109.5
H5Q2 C5Q H5Q3 109.5
O3Q C6Q C7Q 106.7(11)
O3Q C6Q H6Q1 110.4
C7Q C6Q H6Q1 110.4
O3Q C6Q H6Q2 110.4
C7Q C6Q H6Q2 110.4
H6Q1 C6Q H6Q2 108.6
O4Q C7Q C6Q 109.6(10)
O4Q C7Q H7Q1 109.7
C6Q C7Q H7Q1 109.7
O4Q C7Q H7Q2 109.7
C6Q C7Q H7Q2 109.7
H7Q1 C7Q H7Q2 108.2
O4Q C8Q H8Q1 109.5
O4Q C8Q H8Q2 109.5
H8Q1 C8Q H8Q2 109.5
O4Q C8Q H8Q3 109.5
H8Q1 C8Q H8Q3 109.5
H8Q2 C8Q H8Q3 109.5
C9Q O5Q C10Q 109.7(12)
C9Q O5Q Li1S 135.9(12)
C10Q O5Q Li1S 111.8(9)
C11Q O6Q C12Q 108.2(12)
C11Q O6Q Li1S 107.6(10)
C12Q O6Q Li1S 110.5(12)
O5Q C9Q H9Q1 109.5
O5Q C9Q H9Q2 109.5
H9Q1 C9Q H9Q2 109.5
O5Q C9Q H9Q3 109.5
H9Q1 C9Q H9Q3 109.5
H9Q2 C9Q H9Q3 109.5
O5Q C10Q C11Q 106.8(10)
O5Q C10Q H10F 110.4
C11Q C10Q H10F 110.4
O5Q C10Q H10G 110.4
C11Q C10Q H10G 110.4
H10F C10Q H10G 108.6
O6Q C11Q C10Q 105.1(11)
O6Q C11Q H11F 110.7
C10Q C11Q H11F 110.7
O6Q C11Q H11G 110.7
C10Q C11Q H11G 110.7
H11F C11Q H11G 108.8
O6Q C12Q H12E 109.5
O6Q C12Q H12F 109.5
H12E C12Q H12F 109.5
O6Q C12Q H12G 109.5
H12E C12Q H12G 109.5
H12F C12Q H12G 109.5
C2Z O1Z C1Z 103.6(11)
C3Z O2Z C4Z 116.7(13)
O1Z C1Z H1Z1 109.5
O1Z C1Z H1Z2 109.5
H1Z1 C1Z H1Z2 109.5
O1Z C1Z H1Z3 109.5
H1Z1 C1Z H1Z3 109.5
H1Z2 C1Z H1Z3 109.5
O1Z C2Z C3Z 101.0(10)
O1Z C2Z H2Z1 111.6
C3Z C2Z H2Z1 111.6
O1Z C2Z H2Z2 111.6
C3Z C2Z H2Z2 111.6
H2Z1 C2Z H2Z2 109.4
O2Z C3Z C2Z 111.2(12)
O2Z C3Z H3Z1 109.4
C2Z C3Z H3Z1 109.4
O2Z C3Z H3Z2 109.4
C2Z C3Z H3Z2 109.4
H3Z1 C3Z H3Z2 108.0
O2Z C4Z H4Z1 109.5
O2Z C4Z H4Z2 109.5
H4Z1 C4Z H4Z2 109.5
O2Z C4Z H4Z3 109.5
H4Z1 C4Z H4Z3 109.5
H4Z2 C4Z H4Z3 109.5
C2Z' O1Z' C1Z' 102.3(17)
C4Z' O2Z' C3Z' 116.2(12)
O1Z' C1Z' H1Z4 109.5
O1Z' C1Z' H1Z5 109.5
H1Z4 C1Z' H1Z5 109.5
O1Z' C1Z' H1Z6 109.5
H1Z4 C1Z' H1Z6 109.5
H1Z5 C1Z' H1Z6 109.5
O1Z' C2Z' C3Z' 100.4(17)
O1Z' C2Z' H2Z3 111.7
C3Z' C2Z' H2Z3 111.7
O1Z' C2Z' H2Z4 111.7
C3Z' C2Z' H2Z4 111.7
H2Z3 C2Z' H2Z4 109.5
O2Z' C3Z' C2Z' 111.6(11)
O2Z' C3Z' H3Z3 109.3
C2Z' C3Z' H3Z3 109.3
O2Z' C3Z' H3Z4 109.3
C2Z' C3Z' H3Z4 109.3
H3Z3 C3Z' H3Z4 108.0
O2Z' C4Z' H4Z4 109.5
O2Z' C4Z' H4Z5 109.5
H4Z4 C4Z' H4Z5 109.5
O2Z' C4Z' H4Z6 109.5
H4Z4 C4Z' H4Z6 109.5
H4Z5 C4Z' H4Z6 109.5
C2R C1R H1R1 109.5
C2R C1R H1R2 109.5
H1R1 C1R H1R2 109.5
C2R C1R H1R3 109.5
H1R1 C1R H1R3 109.5
H1R2 C1R H1R3 109.5
C3R C2R C1R 101.2(14)
C3R C2R H2R1 111.5
C1R C2R H2R1 111.5
C3R C2R H2R2 111.5
C1R C2R H2R2 111.5
H2R1 C2R H2R2 109.4
C2R C3R C4R 136.1(13)
C2R C3R H3R1 103.1
C4R C3R H3R1 103.1
C2R C3R H3R2 103.1
C4R C3R H3R2 103.1
H3R1 C3R H3R2 105.1
C5R C4R C3R 108.7(11)
C5R C4R H4R1 110.0
C3R C4R H4R1 110.0
C5R C4R H4R2 110.0
C3R C4R H4R2 110.0
H4R1 C4R H4R2 108.3
C4R C5R C6R 105.1(11)
C4R C5R H5R1 110.7
C6R C5R H5R1 110.7
C4R C5R H5R2 110.7
C6R C5R H5R2 110.7
H5R1 C5R H5R2 108.8
C5R C6R H6R1 109.5
C5R C6R H6R2 109.5
H6R1 C6R H6R2 109.5
C5R C6R H6R3 109.5
H6R1 C6R H6R3 109.5
H6R2 C6R H6R3 109.5

loop_
_geom_bond_atom_site_label_1
_geom_bond_atom_site_label_2
_geom_bond_distance
Tb1 N4 2.205(7)
Tb1 N2 2.220(6)
Tb1 N3 2.253(7)
Tb1 N1 2.256(6)
N1 C1 1.381(9)
N1 C3 1.390(10)
N2 C2 1.388(10)
N2 C15 1.410(9)
N3 C29 1.380(10)
N3 C27 1.383(9)
N4 C41 1.384(10)
N4 C28 1.396(10)
C1 C2 1.370(10)
C1 H1A 0.9500
C2 H2A 0.9500
C3 C4 1.399(11)
C3 C8 1.402(12)
C4 C5 1.387(11)
C4 C9 1.515(11)
C5 C6 1.361(13)
C5 H5A 0.9500
C6 C7 1.375(13)
C6 H6A 0.9500
C7 C8 1.385(12)
C7 H7A 0.9500
C8 C12 1.522(13)
C9 C11 1.502(13)
C9 C10 1.537(12)
C9 H9A 1.0000
C10 H10A 0.9800
C10 H10B 0.9800
C10 H10C 0.9800
C11 H11A 0.9800
C11 H11B 0.9800
C11 H11C 0.9800
C12 C13 1.497(16)
C12 C14 1.540(18)
C12 H12A 1.0000
C13 H13A 0.9800
C13 H13B 0.9800
C13 H13C 0.9800
C14 H14A 0.9800
C14 H14B 0.9800
C14 H14C 0.9800
C15 C16 1.389(12)
C15 C20 1.424(11)
C16 C17 1.381(12)
C16 C21 1.514(13)
C17 C18 1.372(13)
C17 H17A 0.9500
C18 C19 1.394(14)
C18 H18A 0.9500
C19 C20 1.360(12)
C19 H19A 0.9500
C20 C24' 1.522(8)
C20 C24 1.533(8)
C21 C23 1.463(17)
C21 C22 1.483(19)
C21 H21A 1.0000
C22 H22A 0.9800
C22 H22B 0.9800
C22 H22C 0.9800
C23 H23A 0.9800
C23 H23B 0.9800
C23 H23C 0.9800
C24 C26 1.525(8)
C24 C25 1.528(8)
C24 H24A 1.0000
C25 H25A 0.9800
C25 H25B 0.9800
C25 H25C 0.9800
C26 H26A 0.9800
C26 H26B 0.9800
C26 H26C 0.9800
C24' C26' 1.522(9)
C24' C25' 1.522(9)
C24' H24' 1.0000
C25' H25D 0.9800
C25' H25E 0.9800
C25' H25F 0.9800
C26' H26D 0.9800
C26' H26E 0.9800
C26' H26F 0.9800
C27 C28 1.363(11)
C27 H27A 0.9500
C28 H28A 0.9500
C29 C34 1.407(11)
C29 C30 1.409(12)
C30 C31 1.367(13)
C30 C35 1.520(12)
C31 C32 1.365(14)
C31 H31A 0.9500
C32 C33 1.375(14)
C32 H32A 0.9500
C33 C34 1.392(12)
C33 H33A 0.9500
C34 C38 1.502(12)
C35 C37 1.529(14)
C35 C36 1.530(13)
C35 H35A 1.0000
C36 H36A 0.9800
C36 H36B 0.9800
C36 H36C 0.9800
C37 H37A 0.9800
C37 H37B 0.9800
C37 H37C 0.9800
C38 C40 1.466(13)
C38 C39 1.582(14)
C38 H38A 1.0000
C39 H39A 0.9800
C39 H39B 0.9800
C39 H39C 0.9800
C40 H40A 0.9800
C40 H40B 0.9800
C40 H40C 0.9800
C41 C46 1.422(13)
C41 C42 1.424(13)
C42 C43 1.399(15)
C42 C47' 1.503(9)
C42 C47 1.545(8)
C43 C44 1.407(19)
C43 H43A 0.9500
C44 C45 1.354(17)
C44 H44A 0.9500
C45 C46 1.382(12)
C45 H45A 0.9500
C46 C50 1.487(14)
C47 C48 1.530(7)
C47 C49 1.545(17)
C47 H47A 1.0000
C48 H48A 0.9800
C48 H48B 0.9800
C48 H48C 0.9800
C49 H49A 0.9800
C49 H49B 0.9800
C49 H49C 0.9800
C47' C49' 1.515(9)
C47' C48' 1.515(9)
C47' H47' 1.0000
C48' H48D 0.9800
C48' H48E 0.9800
C48' H48F 0.9800
C49' H49D 0.9800
C49' H49E 0.9800
C49' H49F 0.9800
C50 C51 1.504(14)
C50 C52 1.515(13)
C50 H50A 1.0000
C51 H51A 0.9800
C51 H51B 0.9800
C51 H51C 0.9800
C52 H52A 0.9800
C52 H52B 0.9800
C52 H52C 0.9800
Li1S O2Q 1.82(2)
Li1S O1Q 1.839(18)
Li1S O4S 1.952(17)
Li1S O5S 2.009(18)
Li1S O6Q 2.063(19)
Li1S O3S 2.119(18)
Li1S O6S 2.15(2)
Li1S O1S 2.160(16)
Li1S O2S 2.249(19)
Li1S O5Q 2.28(2)
Li1S O4Q 2.42(2)
Li1S O3Q 2.473(18)
O1S C1S 1.407(6)
O1S C2S 1.408(6)
O2S C4S 1.408(6)
O2S C3S 1.410(6)
C1S H1S1 0.9800
C1S H1S2 0.9800
C1S H1S3 0.9800
C2S C3S 1.531(7)
C2S H2S1 0.9900
C2S H2S2 0.9900
C3S H3S1 0.9900
C3S H3S2 0.9900
C4S H4S1 0.9800
C4S H4S2 0.9800
C4S H4S3 0.9800
O3S C6S 1.407(8)
O3S C5S 1.411(9)
O4S C7S 1.405(8)
O4S C8S 1.410(9)
C5S H5S1 0.9800
C5S H5S2 0.9800
C5S H5S3 0.9800
C6S C7S 1.517(9)
C6S H6S1 0.9900
C6S H6S2 0.9900
C7S H7S1 0.9900
C7S H7S2 0.9900
C8S H8S1 0.9800
C8S H8S2 0.9800
C8S H8S3 0.9800
O5S C9S 1.407(9)
O5S C10S 1.407(9)
O6S C11S 1.404(9)
O6S C12S 1.414(9)
C9S H9S1 0.9800
C9S H9S2 0.9800
C9S H9S3 0.9800
C10S C11S 1.518(9)
C10S H10D 0.9900
C10S H10E 0.9900
C11S H11D 0.9900
C11S H11E 0.9900
C12S H12B 0.9800
C12S H12C 0.9800
C12S H12D 0.9800
O1Q C2Q 1.404(9)
O1Q C1Q 1.410(9)
O2Q C4Q 1.408(9)
O2Q C3Q 1.409(9)
C1Q H1Q1 0.9800
C1Q H1Q2 0.9800
C1Q H1Q3 0.9800
C2Q C3Q 1.521(9)
C2Q H2Q1 0.9900
C2Q H2Q2 0.9900
C3Q H3Q1 0.9900
C3Q H3Q2 0.9900
C4Q H4Q1 0.9800
C4Q H4Q2 0.9800
C4Q H4Q3 0.9800
O3Q C5Q 1.407(9)
O3Q C6Q 1.411(9)
O4Q C8Q 1.407(9)
O4Q C7Q 1.410(9)
C5Q H5Q1 0.9800
C5Q H5Q2 0.9800
C5Q H5Q3 0.9800
C6Q C7Q 1.525(9)
C6Q H6Q1 0.9900
C6Q H6Q2 0.9900
C7Q H7Q1 0.9900
C7Q H7Q2 0.9900
C8Q H8Q1 0.9800
C8Q H8Q2 0.9800
C8Q H8Q3 0.9800
O5Q C9Q 1.403(9)
O5Q C10Q 1.412(9)
O6Q C11Q 1.409(9)
O6Q C12Q 1.410(9)
C9Q H9Q1 0.9800
C9Q H9Q2 0.9800
C9Q H9Q3 0.9800
C10Q C11Q 1.522(9)
C10Q H10F 0.9900
C10Q H10G 0.9900
C11Q H11F 0.9900
C11Q H11G 0.9900
C12Q H12E 0.9800
C12Q H12F 0.9800
C12Q H12G 0.9800
O1Z C2Z 1.402(8)
O1Z C1Z 1.408(9)
O2Z C3Z 1.408(9)
O2Z C4Z 1.408(9)
C1Z H1Z1 0.9800
C1Z H1Z2 0.9800
C1Z H1Z3 0.9800
C2Z C3Z 1.522(9)
C2Z H2Z1 0.9900
C2Z H2Z2 0.9900
C3Z H3Z1 0.9900
C3Z H3Z2 0.9900
C4Z H4Z1 0.9800
C4Z H4Z2 0.9800
C4Z H4Z3 0.9800
O1Z' C2Z' 1.407(9)
O1Z' C1Z' 1.408(9)
O2Z' C4Z' 1.408(9)
O2Z' C3Z' 1.409(9)
C1Z' H1Z4 0.9800
C1Z' H1Z5 0.9800
C1Z' H1Z6 0.9800
C2Z' C3Z' 1.522(9)
C2Z' H2Z3 0.9900
C2Z' H2Z4 0.9900
C3Z' H3Z3 0.9900
C3Z' H3Z4 0.9900
C4Z' H4Z4 0.9800
C4Z' H4Z5 0.9800
C4Z' H4Z6 0.9800
C1R C2R 1.525(10)
C1R H1R1 0.9800
C1R H1R2 0.9800
C1R H1R3 0.9800
C2R C3R 1.518(9)
C2R H2R1 0.9900
C2R H2R2 0.9900
C3R C4R 1.526(9)
C3R H3R1 0.9900
C3R H3R2 0.9900
C4R C5R 1.522(10)
C4R H4R1 0.9900
C4R H4R2 0.9900
C5R C6R 1.528(10)
C5R H5R1 0.9900
C5R H5R2 0.9900
C6R H6R1 0.9800
C6R H6R2 0.9800
C6R H6R3 0.9800
